data_7020234
loop_
_publ_author_name
'Alhanash, Fatma B.'
'Barnes, Nicholas A.'
'Brisdon, Alan K.'
'Godfrey, Stephen M.'
'Pritchard, Robin G.'

_publ_section_title
;
 Formation of M4Se4 cuboids (M = As, Sb, Bi) via secondary
 pnictogen-chalcogen interactions in the co-crystals
 MX3&#x00B7;Se=P(p-FC6)H4)3 (M = As, X = Br; M = Sb, X = Cl; M = Bi, X =
 Cl, Br).
;
_journal_issue 34
_journal_name_full 'Dalton transactions (Cambridge, England : 2003)'
_journal_page_first 10211
_journal_page_last 10218
_journal_paper_doi 10.1039/c2dt31010d
_journal_volume 41
_journal_year 2012
_chemical_absolute_configuration ad
_chemical_compound_source 'synthesis as described'
_chemical_formula_moiety 'C18 H12 Bi1 Br3 F3 P1 Se1'
_chemical_formula_sum 'C18 H12 Bi Br3 F3 P Se'
_chemical_formula_weight 843.89
_chemical_name_systematic
;
?
;
_space_group_IT_number 197
_symmetry_cell_setting cubic
_symmetry_Int_Tables_number 197
_symmetry_space_group_name_Hall 'I 2 2 3'
_symmetry_space_group_name_H-M 'I 2 3'
_atom_sites_solution_hydrogens geom
_atom_sites_solution_primary direct
_atom_sites_solution_secondary difmap
_audit_conform_dict_location ftp://ftp.iucr.org/pub/cif_core.dic
_audit_conform_dict_name cif_core.dic
_audit_conform_dict_version 2.4
_audit_creation_date 2012-04-26T08:25:03-00:00
_audit_creation_method 'WinGX routine CIF_UPDATE'
_cell_angle_alpha 90
_cell_angle_beta 90
_cell_angle_gamma 90
_cell_formula_units_Z 8
_cell_length_a 16.3328(8)
_cell_length_b 16.3328(8)
_cell_length_c 16.3328(8)
_cell_measurement_reflns_used 1304
_cell_measurement_temperature 100(2)
_cell_measurement_theta_max 27
_cell_measurement_theta_min 2
_cell_measurement_wavelength 0.71073
_cell_volume 4356.9(4)
_computing_cell_refinement 'HKL Scalepack (Otwinowski & Minor 1997)'
_computing_data_collection 'Collect (Nonius BV, 1997-2000)'
_computing_data_reduction 'HKL Denzo and Scalepack (Otwinowski & Minor 1997)'
_computing_molecular_graphics 'Ortep-3 for Windows (Farrugia, 1997)'
_computing_publication_material 'WinGX publication routines (Farrugia, 1999)'
_computing_structure_refinement 'SHELXL-97 (Sheldrick, 2008)'
_computing_structure_solution 'SIR92 (Giacovazzo et al, 1993)'
_diffrn_ambient_temperature 100(2)
_diffrn_detector 'CCD plate'
_diffrn_detector_area_resol_mean 9
_diffrn_measured_fraction_theta_full 0.998
_diffrn_measured_fraction_theta_max 0.998
_diffrn_measurement_device '95mm CCD camera on \k-goniostat'
_diffrn_measurement_device_type KappaCCD
_diffrn_measurement_method 'CCD rotation images, thick slices'
_diffrn_orient_matrix_type 'by Nonius Collect from scalepack cell'
_diffrn_orient_matrix_UB_11 -0.21492E-2
_diffrn_orient_matrix_UB_12 -0.573283E-1
_diffrn_orient_matrix_UB_13 -0.213889E-1
_diffrn_orient_matrix_UB_21 0.218383E-1
_diffrn_orient_matrix_UB_22 0.19274E-1
_diffrn_orient_matrix_UB_23 -0.53854E-1
_diffrn_orient_matrix_UB_31 0.571594E-1
_diffrn_orient_matrix_UB_32 -0.95193E-2
_diffrn_orient_matrix_UB_33 0.197712E-1
_diffrn_radiation_monochromator graphite
_diffrn_radiation_probe x-ray
_diffrn_radiation_type MoK\a
_diffrn_radiation_wavelength 0.71073
_diffrn_reflns_av_R_equivalents 0.082
_diffrn_reflns_av_unetI/netI 0.0769
_diffrn_reflns_limit_h_max 21
_diffrn_reflns_limit_h_min -21
_diffrn_reflns_limit_k_max 15
_diffrn_reflns_limit_k_min -15
_diffrn_reflns_limit_l_max 14
_diffrn_reflns_limit_l_min -14
_diffrn_reflns_number 2034
_diffrn_reflns_reduction_process
;
Scaled and merged with Sortav
R.H. Blessing, (1987) Cryst. Rev. 1, 3-58
R.H. Blessing, (1989) J. Appl. Cryst. 22, 396-397
;
_diffrn_reflns_theta_full 27.49
_diffrn_reflns_theta_max 27.49
_diffrn_reflns_theta_min 3.06
_diffrn_source 'Enraf Nonius FR590'
_exptl_absorpt_coefficient_mu 15.367
_exptl_absorpt_correction_T_max 0.3087
_exptl_absorpt_correction_T_min 0.26
_exptl_absorpt_correction_type multi-scan
_exptl_absorpt_process_details
;
Blessing, R. H. (1995) Acta Cryst., A51, 33-38.
;
_exptl_crystal_colour yellow
_exptl_crystal_density_diffrn 2.573
_exptl_crystal_density_method 'not measured'
_exptl_crystal_description block
_exptl_crystal_F_000 3072
_exptl_crystal_size_max 0.12
_exptl_crystal_size_mid 0.12
_exptl_crystal_size_min 0.10
_refine_diff_density_max 1.697
_refine_diff_density_min -1.158
_refine_diff_density_rms 0.198
_refine_ls_abs_structure_details 'Flack H D (1983), Acta Cryst. A39, 876-881'
_refine_ls_abs_structure_Flack -0.057(19)
_refine_ls_extinction_coef 0.00025(8)
_refine_ls_extinction_expression Fc^*^=kFc[1+0.001xFc^2^\l^3^/sin(2\q)]^-1/4^
_refine_ls_extinction_method SHELXL
_refine_ls_goodness_of_fit_ref 1.061
_refine_ls_hydrogen_treatment constr
_refine_ls_matrix_type full
_refine_ls_number_parameters 83
_refine_ls_number_reflns 1491
_refine_ls_number_restraints 0
_refine_ls_restrained_S_all 1.061
_refine_ls_R_factor_all 0.0571
_refine_ls_R_factor_gt 0.0454
_refine_ls_shift/su_max 0.001
_refine_ls_shift/su_mean 0
_refine_ls_structure_factor_coef Fsqd
_refine_ls_weighting_details 'calc w=1/[\s^2^(Fo^2^)+(0.0353P)^2^+52.4074P] where P=(Fo^2^+2Fc^2^)/3'
_refine_ls_weighting_scheme calc
_refine_ls_wR_factor_gt 0.0978
_refine_ls_wR_factor_ref 0.1062
_reflns_number_gt 1302
_reflns_number_total 1491
_reflns_threshold_expression >2\s(I)
_cod_data_source_file c2dt31010d.txt
_cod_data_source_block rob6
_cod_database_code 7020234

loop_
_symmetry_equiv_pos_as_xyz
'x, y, z'
'-x, -y, z'
'x, -y, -z'
'-x, y, -z'
'z, x, y'
'y, z, x'
'-z, -x, y'
'-y, z, -x'
'z, -x, -y'
'-y, -z, x'
'-z, x, -y'
'y, -z, -x'
'x+1/2, y+1/2, z+1/2'
'-x+1/2, -y+1/2, z+1/2'
'x+1/2, -y+1/2, -z+1/2'
'-x+1/2, y+1/2, -z+1/2'
'z+1/2, x+1/2, y+1/2'
'y+1/2, z+1/2, x+1/2'
'-z+1/2, -x+1/2, y+1/2'
'-y+1/2, z+1/2, -x+1/2'
'z+1/2, -x+1/2, -y+1/2'
'-y+1/2, -z+1/2, x+1/2'
'-z+1/2, x+1/2, -y+1/2'
'y+1/2, -z+1/2, -x+1/2'

loop_
_atom_site_label
_atom_site_type_symbol
_atom_site_fract_x
_atom_site_fract_y
_atom_site_fract_z
_atom_site_U_iso_or_equiv
_atom_site_adp_type
_atom_site_occupancy
_atom_site_symmetry_multiplicity
_atom_site_calc_flag
_atom_site_refinement_flags
C1 C 0.2726(7) 0.1395(6) 0.8459(7) 0.026(2) Uani 1 1 d .
C2 C 0.3223(8) 0.1324(8) 0.7789(8) 0.037(3) Uani 1 1 d .
H2 H 0.3001 0.139 0.7255 0.044 Uiso 1 1 calc R
C3 C 0.4047(7) 0.1158(9) 0.7886(8) 0.038(3) Uani 1 1 d .
H3 H 0.44 0.1131 0.7424 0.045 Uiso 1 1 calc R
C4 C 0.4344(7) 0.1033(8) 0.8648(8) 0.035(3) Uani 1 1 d .
C5 C 0.3860(8) 0.1098(8) 0.9336(7) 0.033(3) Uani 1 1 d .
H5 H 0.4091 0.1016 0.9863 0.04 Uiso 1 1 calc R
C6 C 0.3036(8) 0.1283(8) 0.9255(7) 0.035(3) Uani 1 1 d .
H6 H 0.2692 0.1331 0.9722 0.042 Uiso 1 1 calc R
F1 F 0.5153(4) 0.0897(5) 0.8761(5) 0.047(2) Uani 1 1 d .
P1 P 0.16510(18) 0.16510(18) 0.83490(18) 0.0255(11) Uani 1 3 d S
Se1 Se 0.08773(7) 0.08773(7) 0.91227(7) 0.0242(4) Uani 1 3 d S
Br1 Br 0.14584(8) 0.26932(8) 1.07836(8) 0.0320(3) Uani 1 1 d .
Bi1 Bi 0.11493(3) 0.11493(3) 1.11493(3) 0.0265(2) Uani 1 3 d S

loop_
_atom_site_aniso_label
_atom_site_aniso_U_11
_atom_site_aniso_U_22
_atom_site_aniso_U_33
_atom_site_aniso_U_23
_atom_site_aniso_U_13
_atom_site_aniso_U_12
C1 0.033(6) 0.016(5) 0.029(6) 0.001(4) 0.001(5) 0.000(4)
C2 0.030(6) 0.050(8) 0.031(6) 0.011(6) 0.005(5) -0.004(6)
C3 0.029(6) 0.048(7) 0.036(7) 0.015(6) 0.006(5) -0.002(6)
C4 0.024(6) 0.034(7) 0.048(8) 0.011(6) -0.009(5) 0.006(5)
C5 0.037(6) 0.035(6) 0.028(6) -0.006(5) -0.004(5) 0.010(7)
C6 0.033(6) 0.043(8) 0.029(6) -0.014(6) -0.001(5) 0.016(6)
F1 0.013(3) 0.063(5) 0.064(5) -0.012(5) 0.000(3) 0.006(3)
P1 0.0255(11) 0.0255(11) 0.0255(11) 0.0011(12) 0.0011(12) -0.0011(12)
Se1 0.0242(4) 0.0242(4) 0.0242(4) 0.0006(4) 0.0006(4) -0.0006(4)
Br1 0.0382(7) 0.0273(6) 0.0304(6) -0.0006(5) -0.0020(5) -0.0030(5)
Bi1 0.0265(2) 0.0265(2) 0.0265(2) -0.00115(18) -0.00115(18) -0.00115(18)

loop_
_atom_type_symbol
_atom_type_description
_atom_type_scat_dispersion_real
_atom_type_scat_dispersion_imag
_atom_type_scat_source
C C 0.0033 0.0016 'International Tables Vol C Tables 4.2.6.8 and 6.1.1.4'
H H 0 0 'International Tables Vol C Tables 4.2.6.8 and 6.1.1.4'
F F 0.0171 0.0103 'International Tables Vol C Tables 4.2.6.8 and 6.1.1.4'
Se Se -0.0929 2.2259 'International Tables Vol C Tables 4.2.6.8 and 6.1.1.4'
Br Br -0.2901 2.4595 'International Tables Vol C Tables 4.2.6.8 and 6.1.1.4'
Bi Bi -4.1077 10.2566 'International Tables Vol C Tables 4.2.6.8 and 6.1.1.4'
P P 0.1023 0.0942 'International Tables Vol C Tables 4.2.6.8 and 6.1.1.4'

loop_
_geom_angle_atom_site_label_1
_geom_angle_atom_site_label_2
_geom_angle_atom_site_label_3
_geom_angle
_geom_angle_site_symmetry_1
_geom_angle_site_symmetry_3
C2 C1 C6 121.0(12) . .
C2 C1 P1 120.9(10) . .
C6 C1 P1 118.0(9) . .
C1 C2 C3 120.1(12) . .
C1 C2 H2 120 . .
C3 C2 H2 120 . .
C4 C3 C2 119.0(12) . .
C4 C3 H3 120.5 . .
C2 C3 H3 120.5 . .
C3 C4 F1 120.0(12) . .
C3 C4 C5 122.3(11) . .
F1 C4 C5 117.5(11) . .
C4 C5 C6 119.8(11) . .
C4 C5 H5 120.1 . .
C6 C5 H5 120.1 . .
C5 C6 C1 117.7(11) . .
C5 C6 H6 121.1 . .
C1 C6 H6 121.1 . .
C1 P1 C1 107.2(4) 11_656 12_566
C1 P1 C1 107.2(4) 11_656 .
C1 P1 C1 107.2(4) 12_566 .
C1 P1 Se1 111.6(4) 11_656 .
C1 P1 Se1 111.6(4) 12_566 .
C1 P1 Se1 111.6(4) . .
Br1 Bi1 Br1 94.40(4) . 6_546
Br1 Bi1 Br1 94.40(4) . 5_456
Br1 Bi1 Br1 94.40(4) 6_546 5_456

loop_
_geom_bond_atom_site_label_1
_geom_bond_atom_site_label_2
_geom_bond_distance
_geom_bond_site_symmetry_2
C1 C2 1.368(16) .
C1 C6 1.407(17) .
C1 P1 1.814(12) .
C2 C3 1.383(18) .
C2 H2 0.95 .
C3 C4 1.351(17) .
C3 H3 0.95 .
C4 F1 1.354(13) .
C4 C5 1.376(18) .
C5 C6 1.386(17) .
C5 H5 0.95 .
C6 H6 0.95 .
P1 C1 1.814(12) 11_656
P1 C1 1.814(12) 12_566
P1 Se1 2.189(5) .
Br1 Bi1 2.6400(13) .
Bi1 Br1 2.6400(13) 6_546
Bi1 Br1 2.6400(13) 5_456

loop_
_geom_torsion_atom_site_label_1
_geom_torsion_atom_site_label_2
_geom_torsion_atom_site_label_3
_geom_torsion_atom_site_label_4
_geom_torsion
_geom_torsion_site_symmetry_4
C6 C1 C2 C3 -1(2) .
P1 C1 C2 C3 177.7(11) .
C1 C2 C3 C4 3(2) .
C2 C3 C4 F1 -177.8(12) .
C2 C3 C4 C5 -3(2) .
C3 C4 C5 C6 1(2) .
F1 C4 C5 C6 176.4(12) .
C4 C5 C6 C1 0(2) .
C2 C1 C6 C5 0.0(19) .
P1 C1 C6 C5 -179.2(10) .
C2 C1 P1 C1 -102.2(8) 11_656
C6 C1 P1 C1 77.0(12) 11_656
C2 C1 P1 C1 12.7(12) 12_566
C6 C1 P1 C1 -168.1(9) 12_566
C2 C1 P1 Se1 135.2(9) .
C6 C1 P1 Se1 -45.5(10) .
